data_4100540
loop_
_publ_author_name
'Bola\~no, T.'
'Castarlenas, R.'
'Esteruelas, M. A.'
'Modrego, J.'
'O\~nate, E.'

_publ_section_title
;
Hydride-Alkenycarbyne to Alkenylcarbene Transformation in
Bisphosphine-Osmium Complexes
;
_journal_name_full 'Journal of the American Chemical Society'
_journal_paper_doi 10.1021/ja053186g
_journal_year 2005
_chemical_formula_moiety 'C39 H63 N3 Os P2, B F4, B F4'
_chemical_formula_sum 'C39 H63 B2 F8 N3 Os P2'
_chemical_formula_weight 999.68
_space_group_IT_number 14
_symmetry_cell_setting monoclinic
_symmetry_space_group_name_Hall '-P 2ybc'
_symmetry_space_group_name_H-M 'P 1 21/c 1'
_cell_angle_alpha 90.00
_cell_angle_beta 92.074(2)
_cell_angle_gamma 90.00
_cell_formula_units_Z 4
_cell_length_a 18.2946(17)
_cell_length_b 10.9593(10)
_cell_length_c 21.991(2)
_cell_measurement_temperature 100(2)
_cell_volume 4406.2(7)
_diffrn_ambient_temperature 100(2)
_exptl_crystal_density_diffrn 1.507
_cod_original_sg_symbol_H-M 'P 21/c'
_cod_database_code 4100540

loop_
_symmetry_equiv_pos_as_xyz
'x, y, z'
'-x, y+1/2, -z+1/2'
'-x, -y, -z'
'x, -y-1/2, z-1/2'

loop_
_atom_site_label
_atom_site_type_symbol
_atom_site_fract_x
_atom_site_fract_y
_atom_site_fract_z
_atom_site_U_iso_or_equiv
_atom_site_adp_type
_atom_site_occupancy
_atom_site_symmetry_multiplicity
_atom_site_calc_flag
_atom_site_refinement_flags
_atom_site_disorder_assembly
_atom_site_disorder_group
Os Os 0.240760(9) 0.104896(16) 0.411420(8) 0.01888(4) Uani 1 1 d . . .
P1 P 0.32826(6) -0.05090(10) 0.37987(5) 0.0220(3) Uani 1 1 d . . .
P2 P 0.14964(6) 0.26404(11) 0.43155(5) 0.0225(3) Uani 1 1 d . . .
F1 F 0.63230(18) 0.4678(3) 0.33186(14) 0.0796(11) Uani 1 1 d . . .
F2 F 0.56308(16) 0.3343(3) 0.38002(16) 0.0726(11) Uani 1 1 d . . .
F3 F 0.64705(17) 0.4410(3) 0.43151(14) 0.0786(11) Uani 1 1 d . . .
F4 F 0.54750(16) 0.5360(3) 0.39500(14) 0.0645(10) Uani 1 1 d . . .
F5 F 1.02049(14) 0.5911(3) 0.29491(13) 0.0596(9) Uani 1 1 d . . .
F6 F 0.90807(16) 0.5138(2) 0.28338(14) 0.0621(10) Uani 1 1 d . . .
F7 F 0.92304(13) 0.6949(2) 0.33029(12) 0.0382(7) Uani 1 1 d . . .
F8 F 0.96162(17) 0.5220(3) 0.37599(13) 0.0741(11) Uani 1 1 d . . .
N1 N 0.31865(17) 0.2299(3) 0.42855(15) 0.0190(8) Uani 1 1 d . . .
N2 N 0.24025(17) 0.1495(3) 0.31720(15) 0.0197(8) Uani 1 1 d . . .
N3 N 0.15677(18) -0.0086(3) 0.39184(15) 0.0239(9) Uani 1 1 d . . .
B1 B 0.5972(3) 0.4450(6) 0.3842(3) 0.0403(16) Uani 1 1 d . . .
B2 B 0.9541(3) 0.5799(5) 0.3216(3) 0.0301(14) Uani 1 1 d . . .
C1 C 0.2487(2) 0.0459(4) 0.4921(2) 0.0226(11) Uani 1 1 d . . .
H1 H 0.220(2) -0.003(4) 0.5009(19) 0.030 Uiso 1 1 d . . .
C2 C 0.3001(2) 0.0703(4) 0.5411(2) 0.0277(12) Uani 1 1 d . . .
H2 H 0.3365(19) 0.124(4) 0.5336(17) 0.030 Uiso 1 1 d . . .
C3 C 0.2985(2) 0.0270(4) 0.59871(19) 0.0234(10) Uani 1 1 d . . .
C4 C 0.2430(2) -0.0640(4) 0.61638(19) 0.0250(11) Uani 1 1 d . . .
C5 C 0.2512(3) -0.1877(4) 0.60299(19) 0.0337(12) Uani 1 1 d . . .
H5 H 0.2925 -0.2144 0.5817 0.040 Uiso 1 1 calc R . .
C6 C 0.1993(3) -0.2721(4) 0.6205(2) 0.0366(13) Uani 1 1 d . . .
H6 H 0.2059 -0.3562 0.6118 0.044 Uiso 1 1 calc R . .
C7 C 0.1385(3) -0.2348(5) 0.6504(2) 0.0412(14) Uani 1 1 d . . .
H7 H 0.1027 -0.2927 0.6615 0.049 Uiso 1 1 calc R . .
C8 C 0.1296(2) -0.1130(5) 0.6643(2) 0.0408(13) Uani 1 1 d . . .
H8 H 0.0879 -0.0875 0.6856 0.049 Uiso 1 1 calc R . .
C9 C 0.1809(2) -0.0277(4) 0.6476(2) 0.0359(13) Uani 1 1 d . . .
H9 H 0.1741 0.0559 0.6572 0.043 Uiso 1 1 calc R . .
C10 C 0.3507(2) 0.0697(4) 0.64739(19) 0.0240(11) Uani 1 1 d . . .
C11 C 0.3900(2) 0.1791(4) 0.6433(2) 0.0272(11) Uani 1 1 d . . .
H11 H 0.3836 0.2290 0.6082 0.033 Uiso 1 1 calc R . .
C12 C 0.4376(2) 0.2148(4) 0.68948(19) 0.0275(11) Uani 1 1 d . . .
H12 H 0.4629 0.2901 0.6864 0.033 Uiso 1 1 calc R . .
C13 C 0.4491(2) 0.1434(4) 0.7402(2) 0.0292(12) Uani 1 1 d . . .
H13 H 0.4834 0.1678 0.7713 0.035 Uiso 1 1 calc R . .
C14 C 0.4109(2) 0.0363(4) 0.7456(2) 0.0339(12) Uani 1 1 d . . .
H14 H 0.4181 -0.0127 0.7810 0.041 Uiso 1 1 calc R . .
C15 C 0.3620(2) -0.0006(4) 0.6998(2) 0.0318(12) Uani 1 1 d . . .
H15 H 0.3358 -0.0747 0.7040 0.038 Uiso 1 1 calc R . .
C16 C 0.3601(2) 0.3054(4) 0.43870(19) 0.0245(11) Uani 1 1 d . . .
C17 C 0.4145(2) 0.3989(4) 0.4536(2) 0.0444(13) Uani 1 1 d . . .
H17A H 0.4609 0.3599 0.4658 0.067 Uiso 1 1 calc R . .
H17B H 0.3976 0.4492 0.4871 0.067 Uiso 1 1 calc R . .
H17C H 0.4215 0.4504 0.4179 0.067 Uiso 1 1 calc R . .
C18 C 0.2421(2) 0.1576(4) 0.2656(2) 0.0230(10) Uani 1 1 d . . .
C19 C 0.2441(2) 0.1648(5) 0.19978(18) 0.0399(14) Uani 1 1 d . . .
H19A H 0.2780 0.1032 0.1849 0.060 Uiso 1 1 calc R . .
H19B H 0.2608 0.2462 0.1880 0.060 Uiso 1 1 calc R . .
H19C H 0.1951 0.1500 0.1820 0.060 Uiso 1 1 calc R . .
C20 C 0.1080(2) -0.0649(4) 0.3748(2) 0.0317(12) Uani 1 1 d . . .
C21 C 0.0488(2) -0.1378(5) 0.3472(2) 0.0559(17) Uani 1 1 d . . .
H21A H 0.0470 -0.1253 0.3030 0.084 Uiso 1 1 calc R . .
H21B H 0.0022 -0.1127 0.3638 0.084 Uiso 1 1 calc R . .
H21C H 0.0575 -0.2243 0.3561 0.084 Uiso 1 1 calc R . .
C22 C 0.3387(2) -0.1757(4) 0.4367(2) 0.0272(11) Uani 1 1 d . . .
H22 H 0.3429 -0.1342 0.4772 0.033 Uiso 1 1 calc R . .
C23 C 0.4072(2) -0.2578(4) 0.4335(2) 0.0398(13) Uani 1 1 d . . .
H23A H 0.4142 -0.3025 0.4719 0.060 Uiso 1 1 calc R . .
H23B H 0.4502 -0.2070 0.4268 0.060 Uiso 1 1 calc R . .
H23C H 0.4005 -0.3159 0.3999 0.060 Uiso 1 1 calc R . .
C24 C 0.2717(2) -0.2552(4) 0.4393(2) 0.0368(13) Uani 1 1 d . . .
H24A H 0.2664 -0.3030 0.4017 0.055 Uiso 1 1 calc R . .
H24B H 0.2284 -0.2038 0.4436 0.055 Uiso 1 1 calc R . .
H24C H 0.2768 -0.3105 0.4742 0.055 Uiso 1 1 calc R . .
C25 C 0.3095(2) -0.1171(4) 0.30345(18) 0.0299(11) Uani 1 1 d . . .
H25 H 0.3217 -0.0511 0.2741 0.036 Uiso 1 1 calc R . .
C26 C 0.3586(2) -0.2239(4) 0.2879(2) 0.0412(14) Uani 1 1 d . . .
H26A H 0.3411 -0.2980 0.3076 0.062 Uiso 1 1 calc R . .
H26B H 0.4088 -0.2067 0.3024 0.062 Uiso 1 1 calc R . .
H26C H 0.3575 -0.2356 0.2437 0.062 Uiso 1 1 calc R . .
C27 C 0.2315(2) -0.1535(4) 0.2868(2) 0.0417(14) Uani 1 1 d . . .
H27A H 0.2293 -0.1885 0.2457 0.063 Uiso 1 1 calc R . .
H27B H 0.1999 -0.0814 0.2879 0.063 Uiso 1 1 calc R . .
H27C H 0.2148 -0.2142 0.3159 0.063 Uiso 1 1 calc R . .
C28 C 0.4229(2) 0.0043(4) 0.37139(19) 0.0250(11) Uani 1 1 d . . .
H28 H 0.4512 -0.0665 0.3559 0.030 Uiso 1 1 calc R . .
C29 C 0.4288(2) 0.1055(4) 0.32375(18) 0.0286(10) Uani 1 1 d . . .
H29A H 0.3987 0.1751 0.3352 0.043 Uiso 1 1 calc R . .
H29B H 0.4116 0.0747 0.2839 0.043 Uiso 1 1 calc R . .
H29C H 0.4799 0.1314 0.3216 0.043 Uiso 1 1 calc R . .
C30 C 0.4605(2) 0.0407(4) 0.43223(19) 0.0323(12) Uani 1 1 d . . .
H30A H 0.5127 0.0544 0.4264 0.048 Uiso 1 1 calc R . .
H30B H 0.4545 -0.0249 0.4619 0.048 Uiso 1 1 calc R . .
H30C H 0.4382 0.1157 0.4472 0.048 Uiso 1 1 calc R . .
C31 C 0.1147(2) 0.3479(4) 0.36370(18) 0.0266(11) Uani 1 1 d . . .
H31 H 0.0779 0.4072 0.3788 0.032 Uiso 1 1 calc R . .
C32 C 0.1735(2) 0.4250(4) 0.33458(19) 0.0358(13) Uani 1 1 d . . .
H32A H 0.2145 0.3726 0.3239 0.054 Uiso 1 1 calc R . .
H32B H 0.1909 0.4877 0.3634 0.054 Uiso 1 1 calc R . .
H32C H 0.1530 0.4642 0.2977 0.054 Uiso 1 1 calc R . .
C33 C 0.0725(2) 0.2654(4) 0.31826(19) 0.0362(13) Uani 1 1 d . . .
H33A H 0.0563 0.3135 0.2827 0.054 Uiso 1 1 calc R . .
H33B H 0.0299 0.2308 0.3377 0.054 Uiso 1 1 calc R . .
H33C H 0.1045 0.1993 0.3053 0.054 Uiso 1 1 calc R . .
C34 C 0.1851(2) 0.3898(4) 0.48088(17) 0.0254(10) Uani 1 1 d . . .
H34 H 0.2314 0.4170 0.4622 0.030 Uiso 1 1 calc R . .
C35 C 0.1372(2) 0.5048(4) 0.48382(19) 0.0303(12) Uani 1 1 d . . .
H35A H 0.0935 0.4868 0.5068 0.045 Uiso 1 1 calc R . .
H35B H 0.1225 0.5304 0.4425 0.045 Uiso 1 1 calc R . .
H35C H 0.1651 0.5705 0.5041 0.045 Uiso 1 1 calc R . .
C36 C 0.2071(2) 0.3518(4) 0.54528(19) 0.0379(13) Uani 1 1 d . . .
H36A H 0.2358 0.4172 0.5650 0.057 Uiso 1 1 calc R . .
H36B H 0.2366 0.2773 0.5442 0.057 Uiso 1 1 calc R . .
H36C H 0.1631 0.3366 0.5682 0.057 Uiso 1 1 calc R . .
C37 C 0.0653(2) 0.1988(4) 0.4641(2) 0.0323(12) Uani 1 1 d . . .
H37 H 0.0451 0.1426 0.4319 0.039 Uiso 1 1 calc R . .
C38 C 0.0034(2) 0.2885(4) 0.4750(2) 0.0382(13) Uani 1 1 d . . .
H38A H -0.0418 0.2433 0.4818 0.057 Uiso 1 1 calc R . .
H38B H -0.0038 0.3414 0.4393 0.057 Uiso 1 1 calc R . .
H38C H 0.0159 0.3386 0.5108 0.057 Uiso 1 1 calc R . .
C39 C 0.0776(2) 0.1180(5) 0.5197(2) 0.0501(15) Uani 1 1 d . . .
H39A H 0.0972 0.1672 0.5537 0.075 Uiso 1 1 calc R . .
H39B H 0.1125 0.0534 0.5104 0.075 Uiso 1 1 calc R . .
H39C H 0.0311 0.0813 0.5307 0.075 Uiso 1 1 calc R . .

loop_
_atom_site_aniso_label
_atom_site_aniso_U_11
_atom_site_aniso_U_22
_atom_site_aniso_U_33
_atom_site_aniso_U_23
_atom_site_aniso_U_13
_atom_site_aniso_U_12
Os 0.01724(8) 0.02152(9) 0.01781(8) -0.00047(9) -0.00020(6) -0.00175(9)
P1 0.0234(6) 0.0214(6) 0.0212(7) -0.0003(5) 0.0000(5) -0.0006(5)
P2 0.0207(6) 0.0266(7) 0.0204(7) -0.0011(5) 0.0006(5) -0.0001(5)
F1 0.102(3) 0.083(3) 0.057(2) 0.011(2) 0.049(2) 0.000(2)
F2 0.065(2) 0.044(2) 0.110(3) -0.008(2) 0.024(2) -0.0107(18)
F3 0.073(2) 0.098(3) 0.064(2) -0.022(2) -0.014(2) 0.017(2)
F4 0.060(2) 0.043(2) 0.093(3) 0.0218(19) 0.0324(19) 0.0084(17)
F5 0.0437(17) 0.0453(19) 0.092(2) 0.0020(19) 0.0277(17) 0.0020(17)
F6 0.065(2) 0.0358(19) 0.084(3) -0.0162(18) -0.0213(19) 0.0005(16)
F7 0.0288(15) 0.0355(17) 0.0503(19) -0.0051(15) 0.0006(14) -0.0010(13)
F8 0.082(2) 0.096(3) 0.045(2) 0.024(2) 0.0103(18) 0.044(2)
N1 0.0182(19) 0.021(2) 0.018(2) 0.0047(16) 0.0048(15) 0.0004(16)
N2 0.0151(18) 0.020(2) 0.024(2) -0.0038(17) 0.0003(16) 0.0026(15)
N3 0.024(2) 0.028(2) 0.020(2) 0.0032(17) 0.0036(17) -0.0029(17)
B1 0.031(4) 0.048(4) 0.043(4) 0.003(3) 0.007(3) -0.002(3)
B2 0.029(3) 0.023(3) 0.038(4) 0.005(3) -0.002(3) -0.002(2)
C1 0.018(2) 0.025(3) 0.025(3) -0.007(2) 0.002(2) -0.0023(19)
C2 0.027(3) 0.029(3) 0.027(3) 0.001(2) 0.000(2) -0.002(2)
C3 0.025(2) 0.024(3) 0.021(3) -0.002(2) 0.000(2) 0.003(2)
C4 0.028(3) 0.022(3) 0.025(3) 0.004(2) -0.003(2) -0.004(2)
C5 0.048(3) 0.028(3) 0.025(3) 0.000(2) -0.001(2) 0.007(3)
C6 0.060(4) 0.023(3) 0.026(3) 0.000(2) -0.009(3) -0.009(3)
C7 0.036(3) 0.046(4) 0.040(3) 0.017(3) -0.011(3) -0.019(3)
C8 0.026(3) 0.041(3) 0.055(3) 0.008(3) 0.003(2) -0.005(3)
C9 0.037(3) 0.028(3) 0.043(3) 0.000(3) 0.001(3) 0.002(2)
C10 0.026(2) 0.024(3) 0.022(3) -0.001(2) 0.000(2) 0.004(2)
C11 0.031(3) 0.026(3) 0.024(3) 0.002(2) 0.004(2) 0.002(2)
C12 0.025(3) 0.028(3) 0.030(3) -0.006(2) -0.003(2) 0.001(2)
C13 0.024(3) 0.037(3) 0.027(3) -0.006(2) -0.002(2) -0.003(2)
C14 0.041(3) 0.035(3) 0.026(3) 0.004(2) -0.008(2) -0.003(2)
C15 0.034(3) 0.027(3) 0.034(3) 0.003(2) -0.006(2) -0.002(2)
C16 0.026(3) 0.024(3) 0.024(3) 0.002(2) 0.006(2) 0.004(2)
C17 0.037(3) 0.033(3) 0.064(4) -0.007(3) 0.003(3) -0.019(3)
C18 0.015(2) 0.026(3) 0.028(3) 0.005(2) -0.002(2) 0.0008(18)
C19 0.025(3) 0.073(4) 0.022(3) 0.010(3) 0.000(2) -0.003(3)
C20 0.026(3) 0.032(3) 0.037(3) -0.005(2) 0.010(2) -0.007(2)
C21 0.035(3) 0.067(5) 0.066(4) -0.030(3) 0.004(3) -0.021(3)
C22 0.033(3) 0.024(3) 0.025(3) 0.003(2) 0.003(2) 0.000(2)
C23 0.051(3) 0.031(3) 0.038(3) 0.008(3) 0.004(3) 0.013(3)
C24 0.043(3) 0.028(3) 0.039(3) -0.001(2) 0.000(2) -0.012(2)
C25 0.032(3) 0.030(3) 0.028(3) -0.007(2) 0.001(2) -0.001(2)
C26 0.044(3) 0.036(3) 0.043(3) -0.018(3) 0.001(3) -0.002(3)
C27 0.043(3) 0.046(3) 0.036(3) -0.016(3) -0.001(2) -0.007(3)
C28 0.023(2) 0.026(3) 0.026(3) 0.000(2) 0.001(2) 0.001(2)
C29 0.024(2) 0.027(3) 0.034(3) 0.001(3) 0.003(2) -0.003(2)
C30 0.019(2) 0.038(3) 0.040(3) -0.004(2) -0.003(2) 0.002(2)
C31 0.028(3) 0.030(3) 0.021(3) -0.001(2) -0.003(2) 0.009(2)
C32 0.049(3) 0.033(3) 0.026(3) 0.005(2) 0.003(2) 0.007(2)
C33 0.030(3) 0.053(4) 0.025(3) -0.007(3) -0.007(2) 0.006(2)
C34 0.022(2) 0.030(3) 0.025(2) -0.005(2) 0.0014(18) 0.003(2)
C35 0.037(3) 0.025(3) 0.028(3) -0.009(2) 0.000(2) 0.004(2)
C36 0.052(3) 0.034(3) 0.027(3) -0.003(2) -0.007(2) 0.003(2)
C37 0.024(3) 0.037(3) 0.037(3) -0.007(3) 0.005(2) -0.003(2)
C38 0.021(3) 0.054(4) 0.040(3) 0.002(3) 0.007(2) 0.008(2)
C39 0.027(3) 0.061(4) 0.063(4) 0.025(3) 0.018(3) 0.008(3)

loop_
_geom_bond_atom_site_label_1
_geom_bond_atom_site_label_2
_geom_bond_distance
_geom_bond_site_symmetry_2
_geom_bond_publ_flag
Os C1 1.890(5) . ?
Os N1 2.003(3) . ?
Os N3 2.011(3) . ?
Os N2 2.129(3) . ?
Os P1 2.4575(12) . ?
Os P2 2.4638(12) . ?
P1 C28 1.851(4) . ?
P1 C25 1.851(4) . ?
P1 C22 1.858(4) . ?
P2 C31 1.847(4) . ?
P2 C34 1.856(4) . ?
P2 C37 1.867(4) . ?
F1 B1 1.361(6) . ?
F2 B1 1.366(6) . ?
F3 B1 1.359(6) . ?
F4 B1 1.376(6) . ?
F5 B2 1.373(6) . ?
F6 B2 1.374(6) . ?
F7 B2 1.398(6) . ?
F8 B2 1.357(6) . ?
N1 C16 1.138(5) . ?
N2 C18 1.141(5) . ?
N3 C20 1.138(5) . ?
C1 C2 1.428(6) . ?
C1 H1 0.77(4) . ?
C2 C3 1.355(6) . ?
C2 H2 0.91(4) . ?
C3 C4 1.485(5) . ?
C3 C10 1.485(5) . ?
C4 C5 1.396(6) . ?
C4 C9 1.406(6) . ?
C5 C6 1.390(6) . ?
C5 H5 0.9500 . ?
C6 C7 1.375(6) . ?
C6 H6 0.9500 . ?
C7 C8 1.380(6) . ?
C7 H7 0.9500 . ?
C8 C9 1.385(6) . ?
C8 H8 0.9500 . ?
C9 H9 0.9500 . ?
C10 C15 1.395(5) . ?
C10 C11 1.403(5) . ?
C11 C12 1.370(5) . ?
C11 H11 0.9500 . ?
C12 C13 1.372(5) . ?
C12 H12 0.9500 . ?
C13 C14 1.373(5) . ?
C13 H13 0.9500 . ?
C14 C15 1.384(5) . ?
C14 H14 0.9500 . ?
C15 H15 0.9500 . ?
C16 C17 1.458(6) . ?
C17 H17A 0.9800 . ?
C17 H17B 0.9800 . ?
C17 H17C 0.9800 . ?
C18 C19 1.451(5) . ?
C19 H19A 0.9800 . ?
C19 H19B 0.9800 . ?
C19 H19C 0.9800 . ?
C20 C21 1.460(5) . ?
C21 H21A 0.9800 . ?
C21 H21B 0.9800 . ?
C21 H21C 0.9800 . ?
C22 C24 1.505(5) . ?
C22 C23 1.546(5) . ?
C22 H22 1.0000 . ?
C23 H23A 0.9800 . ?
C23 H23B 0.9800 . ?
C23 H23C 0.9800 . ?
C24 H24A 0.9800 . ?
C24 H24B 0.9800 . ?
C24 H24C 0.9800 . ?
C25 C27 1.514(5) . ?
C25 C26 1.521(5) . ?
C25 H25 1.0000 . ?
C26 H26A 0.9800 . ?
C26 H26B 0.9800 . ?
C26 H26C 0.9800 . ?
C27 H27A 0.9800 . ?
C27 H27B 0.9800 . ?
C27 H27C 0.9800 . ?
C28 C29 1.532(5) . ?
C28 C30 1.534(5) . ?
C28 H28 1.0000 . ?
C29 H29A 0.9800 . ?
C29 H29B 0.9800 . ?
C29 H29C 0.9800 . ?
C30 H30A 0.9800 . ?
C30 H30B 0.9800 . ?
C30 H30C 0.9800 . ?
C31 C32 1.528(5) . ?
C31 C33 1.535(5) . ?
C31 H31 1.0000 . ?
C32 H32A 0.9800 . ?
C32 H32B 0.9800 . ?
C32 H32C 0.9800 . ?
C33 H33A 0.9800 . ?
C33 H33B 0.9800 . ?
C33 H33C 0.9800 . ?
C34 C36 1.516(5) . ?
C34 C35 1.538(5) . ?
C34 H34 1.0000 . ?
C35 H35A 0.9800 . ?
C35 H35B 0.9800 . ?
C35 H35C 0.9800 . ?
C36 H36A 0.9800 . ?
C36 H36B 0.9800 . ?
C36 H36C 0.9800 . ?
C37 C39 1.519(6) . ?
C37 C38 1.525(5) . ?
C37 H37 1.0000 . ?
C38 H38A 0.9800 . ?
C38 H38B 0.9800 . ?
C38 H38C 0.9800 . ?
C39 H39A 0.9800 . ?
C39 H39B 0.9800 . ?
C39 H39C 0.9800 . ?
